data_4120189
loop_
_publ_author_name
'John P. Bullock'
'Alan M. Bond'
'Ren\'e T. Boer\'e'
'Twyla M. Gietz'
'Tracey L. Roemmele'
'Sonja D. Seagrave'
'Jason D. Masuda'
'Masood Parvez'

_publ_contact_author_address
;
Department of Chemistry and Biochemistry
University of Lethbridge
Lethbridge, AB Canada
T1K 3M4
;
_publ_contact_author_email boere@uleth.ca
_publ_contact_author_fax +1-403-329-2057
_publ_contact_author_name 'R.T. Boer\'e'
_publ_contact_author_phone +1-403-329-2045
_publ_section_title
;
 Synthesis, Characterization, and Electrochemical Studies of PPh3-n
 (dipp)n(dipp = 2,6-Diisopropylphenyl): Steric and Electronic Effects on
 the Chemical and Electrochemical Oxidation of a Homologous Series of
 Triarylphosphines and the Reactivities of the Corresponding Phosphoniumyl
 Radical Cations
;
_journal_name_full 'Journal of the American Chemical Society'
_journal_page_first 11205
_journal_page_last 11215
_journal_paper_doi 10.1021/ja403555d
_journal_volume 135
_journal_year 2013
_chemical_formula_moiety 'C24 H27 P'
_chemical_formula_sum 'C24 H27 P'
_chemical_formula_weight 346.43
_chemical_melting_point 385
_chemical_name_common
;
 diphenyl(2,6-diisopropylphenyl)phosphine
;
_chemical_name_systematic
;
 diphenyl(2,6-diisopropylphenyl)phosphane(III)
;
_space_group_IT_number 61
_symmetry_cell_setting orthorhombic
_symmetry_Int_Tables_number 61
_symmetry_space_group_name_Hall '-P 2ac 2ab'
_symmetry_space_group_name_H-M 'P b c a'
_atom_sites_solution_hydrogens geom
_atom_sites_solution_primary direct
_atom_sites_solution_secondary difmap
_audit_creation_method SHELXL-97
_cell_angle_alpha 90.00
_cell_angle_beta 90.00
_cell_angle_gamma 90.00
_cell_formula_units_Z 8
_cell_length_a 9.5412(2)
_cell_length_b 15.3190(4)
_cell_length_c 27.2286(6)
_cell_measurement_reflns_used 4944
_cell_measurement_temperature 173(2)
_cell_measurement_theta_max 27.5
_cell_measurement_theta_min 1.0
_cell_volume 3979.78(16)
_computing_cell_refinement
;
 Otwinowski, Z. & Minor, W. (1997). Methods Enzymol. 276, 307.
;
_computing_data_collection
;
 Hooft, R. (1998). COLLECT. Nonius BV, Delft. The Netherlands.
;
_computing_data_reduction
;
 Otwinowski, Z. & Minor, W. (1997). Methods Enzymol. 276, 307.
;
_computing_molecular_graphics 'Mercury (Macrae <i>et al.</i>, 2006)'
_computing_publication_material 'publCIF (Westrip, 2007)'
_computing_structure_refinement 'SHELXTL (Sheldrick, 2008)'
_computing_structure_solution
;     
 Altomare, A., Cascarano, M., Giacovazzo, C.& Guagliardi, A.
 (1993).  SIR92. J. Appl. Cryst., 26, 343 
;
_diffrn_ambient_pressure 101
_diffrn_ambient_temperature 173(2)
_diffrn_measured_fraction_theta_full 0.993
_diffrn_measured_fraction_theta_max 0.993
_diffrn_measurement_device_type
;
Nonius KappaCCD diffractometer
;
_diffrn_measurement_method 'phi and omega scans'
_diffrn_radiation_monochromator graphite
_diffrn_radiation_probe x-ray
_diffrn_radiation_type MoK\a
_diffrn_radiation_wavelength 0.71073
_diffrn_reflns_av_R_equivalents 0.0621
_diffrn_reflns_av_sigmaI/netI 0.0866
_diffrn_reflns_limit_h_max 12
_diffrn_reflns_limit_h_min -12
_diffrn_reflns_limit_k_max 19
_diffrn_reflns_limit_k_min -19
_diffrn_reflns_limit_l_max 34
_diffrn_reflns_limit_l_min -34
_diffrn_reflns_number 8454
_diffrn_reflns_theta_full 27.47
_diffrn_reflns_theta_max 27.47
_diffrn_reflns_theta_min 2.66
_diffrn_source 'fine-focus sealed tube'
_diffrn_source_type Nonius
_exptl_absorpt_coefficient_mu 0.141
_exptl_absorpt_correction_T_max 0.9723
_exptl_absorpt_correction_T_min 0.9696
_exptl_absorpt_correction_type multi-scan
_exptl_absorpt_process_details
;
 Otwinowski, Z. & Minor, W. (1997). Methods Enzymol. 276, 307.
;
_exptl_crystal_colour colorless
_exptl_crystal_density_diffrn 1.156
_exptl_crystal_description block
_exptl_crystal_F_000 1488
_exptl_crystal_recrystallization_method 'Slow cooling'
_exptl_crystal_size_max 0.22
_exptl_crystal_size_mid 0.20
_exptl_crystal_size_min 0.20
_refine_diff_density_max 0.329
_refine_diff_density_min -0.308
_refine_diff_density_rms 0.048
_refine_ls_goodness_of_fit_ref 0.994
_refine_ls_hydrogen_treatment constr
_refine_ls_matrix_type full
_refine_ls_number_parameters 226
_refine_ls_number_reflns 4535
_refine_ls_number_restraints 0
_refine_ls_restrained_S_all 0.994
_refine_ls_R_factor_all 0.1024
_refine_ls_R_factor_gt 0.0473
_refine_ls_shift/su_max 0.000
_refine_ls_shift/su_mean 0.000
_refine_ls_structure_factor_coef Fsqd
_refine_ls_weighting_details 'calc w=1/[\s^2^(Fo^2^)+(0.0607P)^2^+0.0000P] where P=(Fo^2^+2Fc^2^)/3'
_refine_ls_weighting_scheme calc
_refine_ls_wR_factor_gt 0.1071
_refine_ls_wR_factor_ref 0.1271
_reflns_number_gt 2687
_reflns_number_total 4535
_reflns_threshold_expression >2sigma(I)
_cod_data_source_file ja403555d_si_002_1.cif
_cod_data_source_block 1_PPh2(dipp)
_cod_depositor_comments
;
The following automatic conversions were performed:

data name '_iucr_refine_instruction_details' was replaced with
'_iucr_refine_instructions_details' as specified in the replacement
file 'data/replacement-values/replacement_tags.lst'.

Automatic conversion script
Id: cif_correct_tags 9268 2022-04-12 08:56:07Z antanas 
;
_cod_database_code 4120189

loop_
_symmetry_equiv_pos_as_xyz
'x, y, z'
'-x+1/2, -y, z+1/2'
'x+1/2, -y+1/2, -z'
'-x, y+1/2, -z+1/2'
'-x, -y, -z'
'x-1/2, y, -z-1/2'
'-x-1/2, y-1/2, z'
'x, -y-1/2, z-1/2'

loop_
_atom_site_label
_atom_site_type_symbol
_atom_site_fract_x
_atom_site_fract_y
_atom_site_fract_z
_atom_site_U_iso_or_equiv
_atom_site_adp_type
_atom_site_occupancy
_atom_site_symmetry_multiplicity
_atom_site_calc_flag
_atom_site_refinement_flags
P1 P 0.62960(5) 0.06073(3) 0.096566(17) 0.02674(16) Uani 1 1 d .
C1 C 0.53185(19) 0.11987(12) 0.14501(6) 0.0268(4) Uani 1 1 d .
C2 C 0.4624(2) 0.06654(12) 0.18030(6) 0.0290(5) Uani 1 1 d .
C3 C 0.3756(2) 0.10562(14) 0.21482(7) 0.0354(5) Uani 1 1 d .
H3 H 0.3297 0.0702 0.2385 0.042 Uiso 1 1 calc R
C4 C 0.3546(2) 0.19425(14) 0.21555(7) 0.0385(5) Uani 1 1 d .
H4 H 0.2923 0.2194 0.2388 0.046 Uiso 1 1 calc R
C5 C 0.4244(2) 0.24684(13) 0.18234(7) 0.0344(5) Uani 1 1 d .
H5 H 0.4106 0.3082 0.1835 0.041 Uiso 1 1 calc R
C6 C 0.5142(2) 0.21204(12) 0.14729(6) 0.0278(4) Uani 1 1 d .
C7 C 0.4775(2) -0.03257(13) 0.18121(7) 0.0395(5) Uani 1 1 d .
H7 H 0.5609 -0.0474 0.1606 0.047 Uiso 1 1 calc R
C8 C 0.3524(3) -0.07561(16) 0.15768(11) 0.0740(9) Uani 1 1 d .
H8A H 0.3645 -0.1391 0.1584 0.089 Uiso 1 1 calc R
H8B H 0.3441 -0.0560 0.1236 0.089 Uiso 1 1 calc R
H8C H 0.2674 -0.0597 0.1758 0.089 Uiso 1 1 calc R
C9 C 0.5052(4) -0.06825(18) 0.23196(10) 0.0991(13) Uani 1 1 d .
H9A H 0.5151 -0.1319 0.2302 0.119 Uiso 1 1 calc R
H9B H 0.4267 -0.0534 0.2536 0.119 Uiso 1 1 calc R
H9C H 0.5917 -0.0427 0.2450 0.119 Uiso 1 1 calc R
C10 C 0.5907(2) 0.27586(12) 0.11377(6) 0.0292(4) Uani 1 1 d .
H10 H 0.6595 0.2418 0.0937 0.035 Uiso 1 1 calc R
C11 C 0.6726(2) 0.34449(13) 0.14306(7) 0.0411(5) Uani 1 1 d .
H11A H 0.7213 0.3837 0.1203 0.049 Uiso 1 1 calc R
H11B H 0.7413 0.3153 0.1642 0.049 Uiso 1 1 calc R
H11C H 0.6075 0.3783 0.1634 0.049 Uiso 1 1 calc R
C12 C 0.4883(2) 0.32043(12) 0.07829(7) 0.0379(5) Uani 1 1 d .
H12A H 0.5400 0.3603 0.0568 0.045 Uiso 1 1 calc R
H12B H 0.4184 0.3533 0.0971 0.045 Uiso 1 1 calc R
H12C H 0.4410 0.2760 0.0584 0.045 Uiso 1 1 calc R
C13 C 0.5737(2) 0.11424(12) 0.03958(6) 0.0267(4) Uani 1 1 d .
C14 C 0.6594(2) 0.16173(12) 0.00784(6) 0.0308(5) Uani 1 1 d .
H14 H 0.7554 0.1703 0.0157 0.037 Uiso 1 1 calc R
C15 C 0.6051(2) 0.19649(14) -0.03524(7) 0.0371(5) Uani 1 1 d .
H15 H 0.6646 0.2284 -0.0567 0.044 Uiso 1 1 calc R
C16 C 0.4657(2) 0.18517(14) -0.04718(7) 0.0392(5) Uani 1 1 d .
H16 H 0.4289 0.2103 -0.0764 0.047 Uiso 1 1 calc R
C17 C 0.3799(2) 0.13721(13) -0.01654(7) 0.0376(5) Uani 1 1 d .
H17 H 0.2840 0.1290 -0.0247 0.045 Uiso 1 1 calc R
C18 C 0.4343(2) 0.10097(13) 0.02627(7) 0.0325(5) Uani 1 1 d .
H18 H 0.3755 0.0666 0.0467 0.039 Uiso 1 1 calc R
C19 C 0.8129(2) 0.09173(12) 0.10494(6) 0.0286(4) Uani 1 1 d .
C20 C 0.8635(2) 0.13098(14) 0.14758(7) 0.0357(5) Uani 1 1 d .
H20 H 0.7993 0.1501 0.1720 0.043 Uiso 1 1 calc R
C21 C 1.0068(2) 0.14255(14) 0.15499(7) 0.0425(5) Uani 1 1 d .
H21 H 1.0392 0.1692 0.1844 0.051 Uiso 1 1 calc R
C22 C 1.1013(2) 0.11578(15) 0.12027(7) 0.0424(6) Uani 1 1 d .
H22 H 1.1989 0.1243 0.1253 0.051 Uiso 1 1 calc R
C23 C 1.0532(2) 0.07595(13) 0.07752(8) 0.0399(5) Uani 1 1 d .
H23 H 1.1181 0.0574 0.0532 0.048 Uiso 1 1 calc R
C24 C 0.9112(2) 0.06332(12) 0.07038(7) 0.0339(5) Uani 1 1 d .
H24 H 0.8797 0.0348 0.0414 0.041 Uiso 1 1 calc R

loop_
_atom_site_aniso_label
_atom_site_aniso_U_11
_atom_site_aniso_U_22
_atom_site_aniso_U_33
_atom_site_aniso_U_23
_atom_site_aniso_U_13
_atom_site_aniso_U_12
P1 0.0269(3) 0.0244(3) 0.0289(3) 0.0012(2) 0.0011(2) 0.0004(2)
C1 0.0234(11) 0.0303(11) 0.0265(9) 0.0010(8) -0.0028(8) -0.0011(8)
C2 0.0261(11) 0.0328(11) 0.0282(10) 0.0047(8) -0.0028(8) -0.0023(9)
C3 0.0348(12) 0.0440(13) 0.0273(10) 0.0036(9) 0.0031(9) -0.0063(10)
C4 0.0370(13) 0.0456(14) 0.0330(11) -0.0090(9) 0.0065(9) -0.0006(10)
C5 0.0382(12) 0.0302(11) 0.0347(11) -0.0047(9) 0.0035(9) -0.0012(9)
C6 0.0279(11) 0.0289(10) 0.0266(10) -0.0021(8) -0.0030(8) -0.0030(9)
C7 0.0405(14) 0.0346(12) 0.0434(12) 0.0126(10) 0.0103(10) 0.0027(10)
C8 0.074(2) 0.0372(15) 0.110(2) -0.0110(14) -0.0015(18) -0.0078(14)
C9 0.167(4) 0.064(2) 0.0664(19) 0.0274(14) -0.012(2) 0.026(2)
C10 0.0330(12) 0.0229(10) 0.0318(10) -0.0017(8) 0.0030(9) -0.0042(9)
C11 0.0462(14) 0.0353(12) 0.0419(11) -0.0047(9) 0.0033(10) -0.0101(10)
C12 0.0407(14) 0.0307(12) 0.0424(11) 0.0035(9) 0.0019(10) 0.0037(10)
C13 0.0272(11) 0.0228(10) 0.0301(10) -0.0058(8) 0.0000(8) 0.0006(8)
C14 0.0278(12) 0.0328(11) 0.0318(10) -0.0010(9) -0.0007(8) -0.0005(9)
C15 0.0374(13) 0.0422(13) 0.0316(11) 0.0050(9) 0.0020(9) -0.0003(10)
C16 0.0419(14) 0.0471(13) 0.0288(10) 0.0005(9) -0.0059(10) 0.0048(11)
C17 0.0297(12) 0.0435(13) 0.0396(12) -0.0061(10) -0.0087(10) 0.0022(10)
C18 0.0306(12) 0.0312(12) 0.0357(11) -0.0048(9) 0.0011(9) -0.0027(9)
C19 0.0289(11) 0.0256(10) 0.0312(10) 0.0071(8) 0.0008(9) 0.0030(9)
C20 0.0298(12) 0.0466(13) 0.0309(11) 0.0014(9) 0.0000(9) 0.0038(10)
C21 0.0345(14) 0.0561(14) 0.0369(12) 0.0009(10) -0.0061(10) -0.0013(11)
C22 0.0260(12) 0.0554(15) 0.0458(13) 0.0093(11) -0.0043(10) 0.0028(10)
C23 0.0323(13) 0.0466(14) 0.0409(12) 0.0047(10) 0.0067(10) 0.0060(10)
C24 0.0321(12) 0.0337(12) 0.0359(11) -0.0017(9) 0.0010(9) 0.0042(9)

loop_
_atom_type_symbol
_atom_type_description
_atom_type_scat_dispersion_real
_atom_type_scat_dispersion_imag
_atom_type_scat_source
C C 0.0033 0.0016 'International Tables Vol C Tables 4.2.6.8 and 6.1.1.4'
H H 0.0000 0.0000 'International Tables Vol C Tables 4.2.6.8 and 6.1.1.4'
P P 0.1023 0.0942 'International Tables Vol C Tables 4.2.6.8 and 6.1.1.4'

loop_
_geom_angle_atom_site_label_1
_geom_angle_atom_site_label_2
_geom_angle_atom_site_label_3
_geom_angle
C19 P1 C13 105.54(8)
C19 P1 C1 105.43(8)
C13 P1 C1 103.74(8)
C6 C1 C2 118.99(16)
C6 C1 P1 125.14(13)
C2 C1 P1 115.73(13)
C3 C2 C1 119.13(17)
C3 C2 C7 118.34(17)
C1 C2 C7 122.53(17)
C4 C3 C2 121.58(18)
C3 C4 C5 119.78(19)
C4 C5 C6 121.54(19)
C5 C6 C1 118.90(17)
C5 C6 C10 117.44(17)
C1 C6 C10 123.64(16)
C8 C7 C9 111.7(2)
C8 C7 C2 110.73(18)
C9 C7 C2 113.07(18)
C6 C10 C11 111.87(15)
C6 C10 C12 110.94(15)
C11 C10 C12 110.29(16)
C18 C13 C14 118.32(17)
C18 C13 P1 115.63(14)
C14 C13 P1 125.94(15)
C15 C14 C13 120.35(19)
C16 C15 C14 120.67(19)
C17 C16 C15 119.72(19)
C16 C17 C18 119.85(19)
C17 C18 C13 121.04(19)
C20 C19 C24 117.57(19)
C20 C19 P1 123.21(15)
C24 C19 P1 118.51(14)
C19 C20 C21 121.01(19)
C22 C21 C20 120.5(2)
C21 C22 C23 119.4(2)
C24 C23 C22 120.1(2)
C23 C24 C19 121.28(19)

loop_
_geom_bond_atom_site_label_1
_geom_bond_atom_site_label_2
_geom_bond_distance
P1 C19 1.826(2)
P1 C13 1.8341(18)
P1 C1 1.8522(19)
C1 C6 1.423(3)
C1 C2 1.425(3)
C2 C3 1.388(3)
C2 C7 1.525(3)
C3 C4 1.373(3)
C4 C5 1.382(3)
C5 C6 1.389(3)
C6 C10 1.523(2)
C7 C8 1.506(3)
C7 C9 1.509(3)
C10 C11 1.533(3)
C10 C12 1.535(3)
C13 C18 1.393(3)
C13 C14 1.394(3)
C14 C15 1.388(3)
C15 C16 1.381(3)
C16 C17 1.380(3)
C17 C18 1.391(3)
C19 C20 1.394(3)
C19 C24 1.398(3)
C20 C21 1.394(3)
C21 C22 1.369(3)
C22 C23 1.392(3)
C23 C24 1.383(3)

loop_
_geom_torsion_atom_site_label_1
_geom_torsion_atom_site_label_2
_geom_torsion_atom_site_label_3
_geom_torsion_atom_site_label_4
_geom_torsion
C19 P1 C1 C6 67.36(17)
C13 P1 C1 C6 -43.35(18)
C19 P1 C1 C2 -117.05(15)
C13 P1 C1 C2 132.24(14)
C6 C1 C2 C3 2.2(3)
P1 C1 C2 C3 -173.65(14)
C6 C1 C2 C7 -178.83(17)
P1 C1 C2 C7 5.3(2)
C1 C2 C3 C4 0.4(3)
C7 C2 C3 C4 -178.58(18)
C2 C3 C4 C5 -2.1(3)
C3 C4 C5 C6 1.2(3)
C4 C5 C6 C1 1.5(3)
C4 C5 C6 C10 -177.52(17)
C2 C1 C6 C5 -3.1(3)
P1 C1 C6 C5 172.33(14)
C2 C1 C6 C10 175.79(17)
P1 C1 C6 C10 -8.8(3)
C3 C2 C7 C8 78.5(2)
C1 C2 C7 C8 -100.4(2)
C3 C2 C7 C9 -47.7(3)
C1 C2 C7 C9 133.4(2)
C5 C6 C10 C11 54.6(2)
C1 C6 C10 C11 -124.38(19)
C5 C6 C10 C12 -69.1(2)
C1 C6 C10 C12 111.99(19)
C19 P1 C13 C18 -178.72(14)
C1 P1 C13 C18 -68.10(15)
C19 P1 C13 C14 5.15(19)
C1 P1 C13 C14 115.78(17)
C18 C13 C14 C15 1.6(3)
P1 C13 C14 C15 177.63(15)
C13 C14 C15 C16 0.4(3)
C14 C15 C16 C17 -1.4(3)
C15 C16 C17 C18 0.3(3)
C16 C17 C18 C13 1.8(3)
C14 C13 C18 C17 -2.7(3)
P1 C13 C18 C17 -179.14(14)
C13 P1 C19 C20 125.31(17)
C1 P1 C19 C20 15.89(18)
C13 P1 C19 C24 -64.60(16)
C1 P1 C19 C24 -174.02(14)
C24 C19 C20 C21 1.0(3)
P1 C19 C20 C21 171.13(16)
C19 C20 C21 C22 0.3(3)
C20 C21 C22 C23 -0.6(3)
C21 C22 C23 C24 -0.2(3)
C22 C23 C24 C19 1.5(3)
C20 C19 C24 C23 -1.9(3)
P1 C19 C24 C23 -172.50(16)
